data_1557139
loop_
_publ_author_name
'Chen, He-Ping'
'Zhao, Zhen-Zhu'
'Cheng, Gui-Guang'
'Zhao, Kuan'
'Han, Kai-Yue'
'Zhou, Lin'
'Feng, Tao'
'Li, Zheng-Hui'
'Liu, Ji-Kai'

_publ_section_title
;
 Immunosuppressive Nor-isopimarane Diterpenes from Cultures of the
 Fungicolous Fungus <i>Xylaria longipes</i> HFG1018.
;
_journal_name_full 'Journal of natural products'
_journal_paper_doi 10.1021/acs.jnatprod.9b00889
_journal_year 2020
_chemical_absolute_configuration ad
_chemical_formula_moiety 'C19 H30 O3'
_chemical_formula_sum 'C19 H30 O3'
_chemical_formula_weight 306.43
_space_group_crystal_system orthorhombic
_space_group_IT_number 19
_space_group_name_Hall 'P 2ac 2ab'
_space_group_name_H-M_alt 'P 21 21 21'
_atom_sites_solution_hydrogens geom
_atom_sites_solution_primary direct
_atom_sites_solution_secondary difmap
_audit_creation_method SHELXL-2014/7
_cell_angle_alpha 90
_cell_angle_beta 90
_cell_angle_gamma 90
_cell_formula_units_Z 4
_cell_length_a 6.8215(6)
_cell_length_b 10.0565(8)
_cell_length_c 24.1425(19)
_cell_measurement_reflns_used 9295
_cell_measurement_temperature 100(2)
_cell_measurement_theta_max 70.25
_cell_measurement_theta_min 3.66
_cell_volume 1656.2(2)
_computing_cell_refinement 'Bruker SAINT'
_computing_data_collection 'Bruker APEX2'
_computing_data_reduction 'Bruker SAINT'
_computing_molecular_graphics 'Bruker SHELXTL'
_computing_publication_material 'Bruker SHELXTL'
_computing_structure_refinement 'SHELXL-2014 (Sheldrick 2014)'
_computing_structure_solution 'SHELXS-97 (Sheldrick 2008)'
_diffrn_ambient_temperature 100(2)
_diffrn_measured_fraction_theta_full 0.982
_diffrn_measured_fraction_theta_max 0.969
_diffrn_measurement_device_type 'Bruker APEX-II CCD'
_diffrn_measurement_method '\f and \w scans'
_diffrn_radiation_type CuK\a
_diffrn_radiation_wavelength 1.54178
_diffrn_reflns_av_R_equivalents 0.0383
_diffrn_reflns_av_unetI/netI 0.0332
_diffrn_reflns_Laue_measured_fraction_full 0.982
_diffrn_reflns_Laue_measured_fraction_max 0.969
_diffrn_reflns_limit_h_max 7
_diffrn_reflns_limit_h_min -7
_diffrn_reflns_limit_k_max 12
_diffrn_reflns_limit_k_min -12
_diffrn_reflns_limit_l_max 28
_diffrn_reflns_limit_l_min -29
_diffrn_reflns_number 9890
_diffrn_reflns_point_group_measured_fraction_full 0.978
_diffrn_reflns_point_group_measured_fraction_max 0.959
_diffrn_reflns_theta_full 67.679
_diffrn_reflns_theta_max 70.248
_diffrn_reflns_theta_min 3.661
_diffrn_source 'fine-focus sealed tube'
_exptl_absorpt_coefficient_mu 0.638
_exptl_absorpt_correction_type multi-scan
_exptl_absorpt_process_details sadabs
_exptl_crystal_colour colourless
_exptl_crystal_density_diffrn 1.229
_exptl_crystal_description prism
_exptl_crystal_F_000 672
_exptl_crystal_size_max 1.100
_exptl_crystal_size_mid 0.350
_exptl_crystal_size_min 0.120
_exptl_transmission_factor_max 0.7533
_exptl_transmission_factor_min 0.4123
_refine_diff_density_max 0.202
_refine_diff_density_min -0.213
_refine_diff_density_rms 0.050
_refine_ls_abs_structure_details
;
 Flack x determined using 1206 quotients [(I+)-(I-)]/[(I+)+(I-)]
 (Parsons, Flack and Wagner, Acta Cryst. B69 (2013) 249-259).
;
_refine_ls_abs_structure_Flack 0.04(6)
_refine_ls_extinction_method none
_refine_ls_goodness_of_fit_ref 1.113
_refine_ls_hydrogen_treatment constr
_refine_ls_matrix_type full
_refine_ls_number_parameters 203
_refine_ls_number_reflns 3031
_refine_ls_number_restraints 0
_refine_ls_restrained_S_all 1.113
_refine_ls_R_factor_all 0.0371
_refine_ls_R_factor_gt 0.0368
_refine_ls_shift/su_max 0.000
_refine_ls_shift/su_mean 0.000
_refine_ls_structure_factor_coef Fsqd
_refine_ls_weighting_details 'w=1/[\s^2^(Fo^2^)+(0.0528P)^2^+0.4088P] where P=(Fo^2^+2Fc^2^)/3'
_refine_ls_weighting_scheme calc
_refine_ls_wR_factor_gt 0.0986
_refine_ls_wR_factor_ref 0.0990
_reflns_Friedel_coverage 0.694
_reflns_Friedel_fraction_full 0.972
_reflns_Friedel_fraction_max 0.947
_reflns_number_gt 2996
_reflns_number_total 3031
_reflns_threshold_expression 'I > 2\s(I)'
_cod_data_source_file np9b00889_si_004.cif
_cod_data_source_block cu_lchb27_0m
_cod_database_code 1557139
_shelx_shelxl_version_number 2014/7
_shelx_space_group_comment
;
The symmetry employed for this shelxl refinement is uniquely defined
by the following loop, which should always be used as a source of
symmetry information in preference to the above space-group names.
They are only intended as comments.
;
_shelx_estimated_absorpt_t_min 0.541
_shelx_estimated_absorpt_t_max 0.927

loop_
_space_group_symop_operation_xyz
'x, y, z'
'x+1/2, -y+1/2, -z'
'-x, y+1/2, -z+1/2'
'-x+1/2, -y, z+1/2'

loop_
_atom_site_label
_atom_site_type_symbol
_atom_site_fract_x
_atom_site_fract_y
_atom_site_fract_z
_atom_site_U_iso_or_equiv
_atom_site_adp_type
_atom_site_occupancy
_atom_site_site_symmetry_order
_atom_site_calc_flag
_atom_site_refinement_flags_posn
_atom_site_refinement_flags_adp
O14 O 0.4130(3) 0.68530(14) 0.84516(7) 0.0302(4) Uani 1 1 d . .
O18 O -0.1198(3) 0.23727(14) 0.72581(7) 0.0302(4) Uani 1 1 d . .
H18 H -0.2176 0.2148 0.7068 0.045 Uiso 1 1 calc R U
O4 O 0.1953(2) 0.00514(13) 0.80077(7) 0.0237(4) Uani 1 1 d . .
H4 H 0.1399 -0.0664 0.7920 0.035 Uiso 1 1 calc R U
C16 C 0.4461(4) 0.8027(2) 0.87812(10) 0.0287(5) Uani 1 1 d . .
H16A H 0.3205 0.8377 0.8926 0.034 Uiso 1 1 calc R U
H16B H 0.5097 0.8729 0.8557 0.034 Uiso 1 1 calc R U
C14 C 0.5210(3) 0.57420(19) 0.86802(8) 0.0195(4) Uani 1 1 d . .
H14 H 0.6538 0.5713 0.8505 0.023 Uiso 1 1 calc R U
C8 C 0.4131(3) 0.44809(18) 0.85386(8) 0.0168(4) Uani 1 1 d . .
C7 C 0.4618(3) 0.3836(2) 0.80781(9) 0.0203(4) Uani 1 1 d . .
H7 H 0.5726 0.4145 0.7877 0.024 Uiso 1 1 calc R U
C6 C 0.3535(3) 0.2656(2) 0.78551(8) 0.0211(4) Uani 1 1 d . .
H6A H 0.4375 0.1857 0.7889 0.025 Uiso 1 1 calc R U
H6B H 0.3258 0.2798 0.7457 0.025 Uiso 1 1 calc R U
C5 C 0.1603(3) 0.24131(18) 0.81627(8) 0.0167(4) Uani 1 1 d . .
H5 H 0.0715 0.3158 0.8052 0.020 Uiso 1 1 calc R U
C4 C 0.0573(3) 0.11253(19) 0.79693(9) 0.0200(4) Uani 1 1 d . .
C18 C 0.0002(3) 0.1241(2) 0.73571(9) 0.0245(5) Uani 1 1 d . .
H18A H 0.1205 0.1307 0.7129 0.029 Uiso 1 1 calc R U
H18B H -0.0712 0.0429 0.7243 0.029 Uiso 1 1 calc R U
C9 C 0.2436(3) 0.40417(19) 0.89051(8) 0.0175(4) Uani 1 1 d . .
H9 H 0.1271 0.4583 0.8794 0.021 Uiso 1 1 calc R U
C10 C 0.1898(3) 0.25583(19) 0.87997(8) 0.0179(4) Uani 1 1 d . .
C20 C 0.3539(3) 0.16433(19) 0.90140(9) 0.0214(5) Uani 1 1 d . .
H20A H 0.3492 0.1609 0.9419 0.032 Uiso 1 1 calc R U
H20B H 0.4813 0.1991 0.8895 0.032 Uiso 1 1 calc R U
H20C H 0.3356 0.0747 0.8864 0.032 Uiso 1 1 calc R U
C1 C -0.0041(3) 0.2227(2) 0.90930(9) 0.0230(5) Uani 1 1 d . .
H1A H 0.0169 0.2255 0.9499 0.028 Uiso 1 1 calc R U
H1B H -0.1024 0.2915 0.8999 0.028 Uiso 1 1 calc R U
C2 C -0.0847(3) 0.0866(2) 0.89345(9) 0.0249(5) Uani 1 1 d . .
H2A H 0.0114 0.0167 0.9033 0.030 Uiso 1 1 calc R U
H2B H -0.2074 0.0690 0.9141 0.030 Uiso 1 1 calc R U
C3 C -0.1250(3) 0.0831(2) 0.83147(9) 0.0241(5) Uani 1 1 d . .
H3A H -0.2276 0.1494 0.8225 0.029 Uiso 1 1 calc R U
H3B H -0.1760 -0.0058 0.8214 0.029 Uiso 1 1 calc R U
C11 C 0.2847(4) 0.4359(2) 0.95171(8) 0.0231(4) Uani 1 1 d . .
H11A H 0.1640 0.4209 0.9736 0.028 Uiso 1 1 calc R U
H11B H 0.3869 0.3747 0.9658 0.028 Uiso 1 1 calc R U
C12 C 0.3528(3) 0.5794(2) 0.95972(9) 0.0234(5) Uani 1 1 d . .
H12A H 0.2500 0.6404 0.9459 0.028 Uiso 1 1 calc R U
H12B H 0.3703 0.5967 0.9998 0.028 Uiso 1 1 calc R U
C13 C 0.5447(3) 0.6090(2) 0.92967(9) 0.0210(4) Uani 1 1 d . .
C15 C 0.5787(4) 0.7603(2) 0.92527(10) 0.0263(5) Uani 1 1 d . .
H15A H 0.5420 0.8057 0.9601 0.032 Uiso 1 1 calc R U
H15B H 0.7176 0.7803 0.9168 0.032 Uiso 1 1 calc R U
C17 C 0.7186(4) 0.5382(2) 0.95625(10) 0.0275(5) Uani 1 1 d . .
H17A H 0.7331 0.5682 0.9947 0.041 Uiso 1 1 calc R U
H17B H 0.8382 0.5590 0.9355 0.041 Uiso 1 1 calc R U
H17C H 0.6961 0.4420 0.9556 0.041 Uiso 1 1 calc R U

loop_
_atom_site_aniso_label
_atom_site_aniso_U_11
_atom_site_aniso_U_22
_atom_site_aniso_U_33
_atom_site_aniso_U_23
_atom_site_aniso_U_13
_atom_site_aniso_U_12
O14 0.0424(10) 0.0139(7) 0.0341(9) -0.0002(6) -0.0177(8) -0.0022(7)
O18 0.0366(10) 0.0159(7) 0.0380(9) 0.0006(6) -0.0171(7) 0.0001(7)
O4 0.0228(8) 0.0116(6) 0.0366(8) -0.0035(6) -0.0057(6) 0.0018(6)
C16 0.0328(13) 0.0148(10) 0.0385(12) -0.0053(9) -0.0094(10) -0.0018(9)
C14 0.0204(10) 0.0169(9) 0.0213(10) 0.0004(8) -0.0014(8) -0.0002(8)
C8 0.0173(10) 0.0151(9) 0.0180(9) -0.0001(7) -0.0028(8) 0.0008(8)
C7 0.0197(11) 0.0189(9) 0.0222(10) 0.0000(8) 0.0038(8) -0.0024(8)
C6 0.0234(11) 0.0191(9) 0.0208(10) -0.0035(8) 0.0022(8) -0.0001(8)
C5 0.0183(10) 0.0132(8) 0.0186(9) 0.0020(7) -0.0002(7) 0.0009(8)
C4 0.0204(11) 0.0130(9) 0.0268(10) -0.0004(8) -0.0031(8) 0.0027(8)
C18 0.0277(12) 0.0164(9) 0.0294(11) -0.0032(8) -0.0058(9) 0.0000(8)
C9 0.0182(10) 0.0164(9) 0.0179(9) -0.0012(7) 0.0012(7) 0.0028(8)
C10 0.0191(10) 0.0149(9) 0.0198(9) 0.0012(7) -0.0001(8) 0.0013(8)
C20 0.0237(12) 0.0163(9) 0.0243(10) 0.0024(8) -0.0035(9) 0.0025(8)
C1 0.0231(11) 0.0234(10) 0.0225(10) 0.0028(8) 0.0033(9) -0.0003(9)
C2 0.0219(11) 0.0209(10) 0.0319(11) 0.0045(9) 0.0035(8) -0.0021(9)
C3 0.0206(11) 0.0181(9) 0.0337(11) 0.0009(9) -0.0024(9) -0.0034(9)
C11 0.0268(11) 0.0236(10) 0.0190(10) -0.0008(8) 0.0019(8) 0.0003(9)
C12 0.0265(12) 0.0229(10) 0.0208(10) -0.0066(8) -0.0012(8) 0.0033(9)
C13 0.0213(11) 0.0166(9) 0.0250(10) -0.0052(8) -0.0064(8) 0.0036(8)
C15 0.0256(12) 0.0193(10) 0.0341(12) -0.0072(9) -0.0049(9) 0.0000(9)
C17 0.0247(12) 0.0268(10) 0.0311(11) -0.0049(9) -0.0087(9) 0.0070(9)

loop_
_atom_type_symbol
_atom_type_description
_atom_type_scat_dispersion_real
_atom_type_scat_dispersion_imag
_atom_type_scat_source
C C 0.0181 0.0091 'International Tables Vol C Tables 4.2.6.8 and 6.1.1.4'
H H 0.0000 0.0000 'International Tables Vol C Tables 4.2.6.8 and 6.1.1.4'
O O 0.0492 0.0322 'International Tables Vol C Tables 4.2.6.8 and 6.1.1.4'

loop_
_geom_angle_atom_site_label_1
_geom_angle_atom_site_label_2
_geom_angle_atom_site_label_3
_geom_angle
C16 O14 C14 109.99(15)
C18 O18 H18 109.5
C4 O4 H4 109.5
O14 C16 C15 106.11(17)
O14 C16 H16A 110.5
C15 C16 H16A 110.5
O14 C16 H16B 110.5
C15 C16 H16B 110.5
H16A C16 H16B 108.7
O14 C14 C8 108.32(16)
O14 C14 C13 104.30(16)
C8 C14 C13 117.57(17)
O14 C14 H14 108.8
C8 C14 H14 108.8
C13 C14 H14 108.8
C7 C8 C14 118.58(19)
C7 C8 C9 122.33(18)
C14 C8 C9 118.95(17)
C8 C7 C6 124.32(19)
C8 C7 H7 117.8
C6 C7 H7 117.8
C7 C6 C5 112.08(16)
C7 C6 H6A 109.2
C5 C6 H6A 109.2
C7 C6 H6B 109.2
C5 C6 H6B 109.2
H6A C6 H6B 107.9
C6 C5 C4 112.21(16)
C6 C5 C10 110.61(17)
C4 C5 C10 115.83(16)
C6 C5 H5 105.8
C4 C5 H5 105.8
C10 C5 H5 105.8
O4 C4 C3 110.69(16)
O4 C4 C18 106.61(16)
C3 C4 C18 109.55(18)
O4 C4 C5 108.23(16)
C3 C4 C5 111.57(16)
C18 C4 C5 110.06(16)
O18 C18 C4 111.66(16)
O18 C18 H18A 109.3
C4 C18 H18A 109.3
O18 C18 H18B 109.3
C4 C18 H18B 109.3
H18A C18 H18B 107.9
C8 C9 C11 111.10(17)
C8 C9 C10 111.22(16)
C11 C9 C10 113.52(16)
C8 C9 H9 106.9
C11 C9 H9 106.9
C10 C9 H9 106.9
C1 C10 C20 109.97(16)
C1 C10 C9 109.57(16)
C20 C10 C9 110.29(17)
C1 C10 C5 108.84(17)
C20 C10 C5 111.73(16)
C9 C10 C5 106.36(15)
C10 C20 H20A 109.5
C10 C20 H20B 109.5
H20A C20 H20B 109.5
C10 C20 H20C 109.5
H20A C20 H20C 109.5
H20B C20 H20C 109.5
C2 C1 C10 112.93(17)
C2 C1 H1A 109.0
C10 C1 H1A 109.0
C2 C1 H1B 109.0
C10 C1 H1B 109.0
H1A C1 H1B 107.8
C3 C2 C1 109.41(17)
C3 C2 H2A 109.8
C1 C2 H2A 109.8
C3 C2 H2B 109.8
C1 C2 H2B 109.8
H2A C2 H2B 108.2
C2 C3 C4 112.69(18)
C2 C3 H3A 109.1
C4 C3 H3A 109.1
C2 C3 H3B 109.1
C4 C3 H3B 109.1
H3A C3 H3B 107.8
C12 C11 C9 111.91(17)
C12 C11 H11A 109.2
C9 C11 H11A 109.2
C12 C11 H11B 109.2
C9 C11 H11B 109.2
H11A C11 H11B 107.9
C13 C12 C11 112.64(17)
C13 C12 H12A 109.1
C11 C12 H12A 109.1
C13 C12 H12B 109.1
C11 C12 H12B 109.1
H12A C12 H12B 107.8
C17 C13 C12 112.09(18)
C17 C13 C14 112.52(18)
C12 C13 C14 109.01(17)
C17 C13 C15 111.87(18)
C12 C13 C15 110.73(18)
C14 C13 C15 99.99(17)
C16 C15 C13 103.87(17)
C16 C15 H15A 111.0
C13 C15 H15A 111.0
C16 C15 H15B 111.0
C13 C15 H15B 111.0
H15A C15 H15B 109.0
C13 C17 H17A 109.5
C13 C17 H17B 109.5
H17A C17 H17B 109.5
C13 C17 H17C 109.5
H17A C17 H17C 109.5
H17B C17 H17C 109.5

loop_
_geom_bond_atom_site_label_1
_geom_bond_atom_site_label_2
_geom_bond_distance
O14 C16 1.442(3)
O14 C14 1.448(2)
O18 C18 1.422(2)
O18 H18 0.8400
O4 C4 1.436(2)
O4 H4 0.8400
C16 C15 1.515(3)
C16 H16A 0.9900
C16 H16B 0.9900
C14 C8 1.506(3)
C14 C13 1.537(3)
C14 H14 1.0000
C8 C7 1.329(3)
C8 C9 1.522(3)
C7 C6 1.498(3)
C7 H7 0.9500
C6 C5 1.533(3)
C6 H6A 0.9900
C6 H6B 0.9900
C5 C4 1.546(3)
C5 C10 1.558(3)
C5 H5 1.0000
C4 C3 1.526(3)
C4 C18 1.533(3)
C18 H18A 0.9900
C18 H18B 0.9900
C9 C11 1.537(3)
C9 C10 1.557(3)
C9 H9 1.0000
C10 C1 1.537(3)
C10 C20 1.538(3)
C20 H20A 0.9800
C20 H20B 0.9800
C20 H20C 0.9800
C1 C2 1.525(3)
C1 H1A 0.9900
C1 H1B 0.9900
C2 C3 1.522(3)
C2 H2A 0.9900
C2 H2B 0.9900
C3 H3A 0.9900
C3 H3B 0.9900
C11 C12 1.528(3)
C11 H11A 0.9900
C11 H11B 0.9900
C12 C13 1.526(3)
C12 H12A 0.9900
C12 H12B 0.9900
C13 C17 1.524(3)
C13 C15 1.543(3)
C15 H15A 0.9900
C15 H15B 0.9900
C17 H17A 0.9800
C17 H17B 0.9800
C17 H17C 0.9800

loop_
_geom_hbond_atom_site_label_D
_geom_hbond_atom_site_label_H
_geom_hbond_atom_site_label_A
_geom_hbond_distance_DH
_geom_hbond_distance_HA
_geom_hbond_distance_DA
_geom_hbond_angle_DHA
_geom_hbond_site_symmetry_A
O4 H4 O18 0.84 2.03 2.817(2) 156.8 3_546
O18 H18 O14 0.84 1.85 2.685(2) 169.3 3_546
O4 H4 O18 0.84 2.03 2.817(2) 156.8 3_546
O18 H18 O14 0.84 1.85 2.685(2) 169.3 3_546
O4 H4 O18 0.84 2.03 2.817(2) 156.8 3_546
O18 H18 O14 0.84 1.85 2.685(2) 169.3 3_546
O18 H18 O14 0.84 1.85 2.685(2) 169.3 3_546
O4 H4 O18 0.84 2.03 2.817(2) 156.8 3_546
O18 H18 O14 0.84 1.85 2.685(2) 169.3 3_546
O4 H4 O18 0.84 2.03 2.817(2) 156.8 3_546
O18 H18 O14 0.84 1.85 2.685(2) 169.3 3_546
O4 H4 O18 0.84 2.03 2.817(2) 156.8 3_546

loop_
_geom_torsion_atom_site_label_1
_geom_torsion_atom_site_label_2
_geom_torsion_atom_site_label_3
_geom_torsion_atom_site_label_4
_geom_torsion
C14 O14 C16 C15 -1.6(3)
C16 O14 C14 C8 151.55(18)
C16 O14 C14 C13 25.6(2)
O14 C14 C8 C7 92.4(2)
C13 C14 C8 C7 -149.8(2)
O14 C14 C8 C9 -83.5(2)
C13 C14 C8 C9 34.3(3)
C14 C8 C7 C6 -173.27(19)
C9 C8 C7 C6 2.5(3)
C8 C7 C6 C5 9.6(3)
C7 C6 C5 C4 -174.89(16)
C7 C6 C5 C10 -43.9(2)
C6 C5 C4 O4 52.8(2)
C10 C5 C4 O4 -75.5(2)
C6 C5 C4 C3 174.85(16)
C10 C5 C4 C3 46.5(2)
C6 C5 C4 C18 -63.3(2)
C10 C5 C4 C18 168.37(17)
O4 C4 C18 O18 -173.43(17)
C3 C4 C18 O18 66.8(2)
C5 C4 C18 O18 -56.3(2)
C7 C8 C9 C11 147.8(2)
C14 C8 C9 C11 -36.5(2)
C7 C8 C9 C10 20.3(3)
C14 C8 C9 C10 -163.95(17)
C8 C9 C10 C1 -169.52(16)
C11 C9 C10 C1 64.3(2)
C8 C9 C10 C20 69.3(2)
C11 C9 C10 C20 -56.9(2)
C8 C9 C10 C5 -52.0(2)
C11 C9 C10 C5 -178.19(17)
C6 C5 C10 C1 -176.71(16)
C4 C5 C10 C1 -47.6(2)
C6 C5 C10 C20 -55.1(2)
C4 C5 C10 C20 74.0(2)
C6 C5 C10 C9 65.3(2)
C4 C5 C10 C9 -165.58(16)
C20 C10 C1 C2 -68.1(2)
C9 C10 C1 C2 170.55(17)
C5 C10 C1 C2 54.6(2)
C10 C1 C2 C3 -60.9(2)
C1 C2 C3 C4 58.1(2)
O4 C4 C3 C2 69.6(2)
C18 C4 C3 C2 -173.13(16)
C5 C4 C3 C2 -51.0(2)
C8 C9 C11 C12 49.2(2)
C10 C9 C11 C12 175.40(18)
C9 C11 C12 C13 -61.9(2)
C11 C12 C13 C17 -69.8(2)
C11 C12 C13 C14 55.5(2)
C11 C12 C13 C15 164.53(18)
O14 C14 C13 C17 -156.69(18)
C8 C14 C13 C17 83.4(2)
O14 C14 C13 C12 78.31(19)
C8 C14 C13 C12 -41.6(2)
O14 C14 C13 C15 -37.8(2)
C8 C14 C13 C15 -157.78(18)
O14 C16 C15 C13 -22.8(2)
C17 C13 C15 C16 155.9(2)
C12 C13 C15 C16 -78.2(2)
C14 C13 C15 C16 36.6(2)
